data_2022537
loop_
_publ_author_name
'Kucera, Benjamin E.'
'Young, Jr, Victor G.'
'Brennessel, William W.'
'Ellis, John E.'

_publ_section_title
;
 Syntheses and crystal structures of new naphthalene-- and
 anthracene--vanadate salts and an unprecedented dimetallabis(anthracene)
 sandwich complex: [Na(tetrahydrofuran)~3~][V~2~(anthracene)~2~]
;
_journal_coeditor_code ZO3016
_journal_issue 3
_journal_name_full 'Acta Crystallographica Section C'
_journal_page_first
;
;
_journal_paper_doi 10.1107/S2053229622001255
_journal_volume 78
_journal_year 2022
_chemical_formula_iupac
;
[K (C12 H24 O6) (C4 H8 O1)2] [K V2 (C12 H24 O6) (C4 H8 O1)2 (C14 H10)4],
2C4 H8 O
;
_chemical_formula_moiety 'C76 H80 K O8 V2, C20 H40 K O8, 2(C4 H8 O)'
_chemical_formula_sum 'C104 H136 K2 O18 V2'
_chemical_formula_weight 1854.20
_chemical_name_systematic
;(1,4,7,10,13,16-Hexaoxacyclooctadecane)bis(tetrahydrofuran)potassium
[(\h^4^-anthracene)(tetrahydrofuran)vanadium]-\m-\h^4^:\h^2^-anthracene-[(1,4,7,10,13,16-Hexaoxacyclooctadecane)potassium]-\m-\h^2^:\h^4^-anthracene-[(\h^4^-anthracene)(tetrahydrofuran)vanadium] tetrahydrofuran disolvate
;
_space_group_crystal_system triclinic
_space_group_IT_number 2
_space_group_name_Hall '-P 1'
_space_group_name_H-M_alt 'P -1'
_atom_sites_solution_hydrogens mixed
_atom_sites_solution_primary direct
_atom_sites_solution_secondary difmap
_audit_creation_method SHELXL-2018/3
_cell_angle_alpha 89.695(3)
_cell_angle_beta 88.670(3)
_cell_angle_gamma 83.918(4)
_cell_formula_units_Z 1
_cell_length_a 9.1729(16)
_cell_length_b 9.3501(16)
_cell_length_c 27.928(5)
_cell_measurement_reflns_used 2579
_cell_measurement_temperature 173(2)
_cell_measurement_theta_max 25.10
_cell_measurement_theta_min 1.46
_cell_volume 2381.2(7)
_computing_cell_refinement
;
SAINT (Bruker, 2003)
;
_computing_data_collection
;
SMART (Bruker, 2003)
;
_computing_data_reduction
;
SAINT (Bruker, 2003)
;
_computing_molecular_graphics
;
SHELXTL (Sheldrick, 2008)
;
_computing_publication_material
;
SHELXTL (Sheldrick, 2008)
;
_computing_structure_refinement
;
SHELXL2018 (Sheldrick, 2015)
;
_computing_structure_solution
;
SHELXS-97 (Sheldrick, 2008)
;
_diffrn_ambient_temperature 173(2)
_diffrn_measured_fraction_theta_full 0.991
_diffrn_measured_fraction_theta_max 0.991
_diffrn_measurement_device_type 'Siemens SMART CCD platform'
_diffrn_measurement_method '\w scans'
_diffrn_radiation_type MoK\a
_diffrn_radiation_wavelength 0.71073
_diffrn_reflns_av_R_equivalents 0.0654
_diffrn_reflns_av_unetI/netI 0.0945
_diffrn_reflns_limit_h_max 10
_diffrn_reflns_limit_h_min -10
_diffrn_reflns_limit_k_max 11
_diffrn_reflns_limit_k_min -11
_diffrn_reflns_limit_l_max 33
_diffrn_reflns_limit_l_min -33
_diffrn_reflns_number 21602
_diffrn_reflns_theta_full 25.096
_diffrn_reflns_theta_max 25.096
_diffrn_reflns_theta_min 1.459
_diffrn_source 'normal-focus sealed tube'
_exptl_absorpt_coefficient_mu 0.351
_exptl_absorpt_correction_T_max 0.9826
_exptl_absorpt_correction_T_min 0.9019
_exptl_absorpt_correction_type multi-scan
_exptl_absorpt_process_details
;
(SADABS; Sheldrick, 1996)
;
_exptl_crystal_colour brown
_exptl_crystal_density_diffrn 1.293
_exptl_crystal_description plate
_exptl_crystal_F_000 988
_exptl_crystal_size_max 0.30
_exptl_crystal_size_mid 0.10
_exptl_crystal_size_min 0.05
_refine_diff_density_max 0.430
_refine_diff_density_min -0.359
_refine_ls_extinction_method none
_refine_ls_goodness_of_fit_ref 1.038
_refine_ls_hydrogen_treatment mixed
_refine_ls_matrix_type full
_refine_ls_number_parameters 647
_refine_ls_number_reflns 8389
_refine_ls_number_restraints 124
_refine_ls_restrained_S_all 1.037
_refine_ls_R_factor_all 0.1245
_refine_ls_R_factor_gt 0.0534
_refine_ls_shift/su_max 0.001
_refine_ls_shift/su_mean 0.000
_refine_ls_structure_factor_coef Fsqd
_refine_ls_weighting_details 'w=1/[\s^2^(Fo^2^)+(0.0338P)^2^+1.6334P] where P=(Fo^2^+2Fc^2^)/3'
_refine_ls_weighting_scheme calc
_refine_ls_wR_factor_gt 0.0977
_refine_ls_wR_factor_ref 0.1222
_reflns_number_gt 4713
_reflns_number_total 8389
_reflns_threshold_expression 'I > 2\s(I)'
_cod_data_source_file zo3016sup1.cif
_cod_data_source_block 5
_cod_database_code 2022537
_shelx_space_group_comment
;
The symmetry employed for this shelxl refinement is uniquely defined
by the following loop, which should always be used as a source of
symmetry information in preference to the above space-group names.
They are only intended as comments.
;
_shelx_estimated_absorpt_t_min 0.902
_shelx_estimated_absorpt_t_max 0.983

loop_
_space_group_symop_operation_xyz
'x, y, z'
'-x, -y, -z'

loop_
_atom_site_type_symbol
_atom_site_label
_atom_site_fract_x
_atom_site_fract_y
_atom_site_fract_z
_atom_site_U_iso_or_equiv
_atom_site_adp_type
_atom_site_calc_flag
_atom_site_occupancy
_atom_site_disorder_assembly
_atom_site_disorder_group
V V1 0.61559(7) 0.68854(7) 0.22063(2) 0.03069(18) Uani d 1 . .
K K1 1.000000 0.000000 0.000000 0.0397(3) Uani d 1 . .
O O1 0.4874(3) 0.5133(3) 0.21158(8) 0.0335(6) Uani d 1 . .
O O2 1.1953(3) 0.1333(3) 0.05585(10) 0.0483(8) Uani d 1 . .
O O3 1.1105(3) -0.1326(3) 0.08378(10) 0.0496(8) Uani d 1 . .
O O4 0.9680(3) -0.2902(3) 0.01570(10) 0.0471(7) Uani d 1 . .
O O5 0.2992(3) 0.7921(3) 0.49853(8) 0.0336(6) Uani d 1 . .
O O6 0.4001(3) 0.9214(3) 0.41287(8) 0.0332(6) Uani d 1 . .
O O7 0.5460(3) 1.1676(3) 0.41741(8) 0.0348(6) Uani d 1 . .
C C1 0.4097(4) 0.8286(4) 0.24723(14) 0.0346(10) Uani d 1 . .
H H1 0.338(4) 0.876(4) 0.2245(12) 0.042 Uiso d 1 . .
C C2 0.5414(5) 0.8914(5) 0.25687(16) 0.0415(11) Uani d 1 . .
H H2 0.560(4) 0.973(4) 0.2418(14) 0.050 Uiso d 1 . .
C C3 0.6426(5) 0.8161(5) 0.28532(15) 0.0394(11) Uani d 1 . .
H H3 0.732(4) 0.846(4) 0.2928(13) 0.047 Uiso d 1 . .
C C4 0.6111(4) 0.6813(5) 0.30323(14) 0.0376(11) Uani d 1 . .
H H4 0.681(4) 0.624(4) 0.3194(13) 0.045 Uiso d 1 . .
C C5 0.2218(5) 0.4175(4) 0.38004(14) 0.0410(10) Uani d 1 . .
H H5 0.290580 0.368303 0.400933 0.049 Uiso calc 1 . .
C C6 0.0771(5) 0.3876(4) 0.38201(15) 0.0466(12) Uani d 1 . .
H H6 0.046816 0.319470 0.404494 0.056 Uiso calc 1 . .
C C7 -0.0239(5) 0.4575(5) 0.35104(16) 0.0455(11) Uani d 1 . .
H H7 -0.122496 0.434920 0.351967 0.055 Uiso calc 1 . .
C C8 0.0174(4) 0.5582(4) 0.31927(14) 0.0394(10) Uani d 1 . .
H H8 -0.053122 0.605014 0.298461 0.047 Uiso calc 1 . .
C C9 0.2097(4) 0.7005(4) 0.28560(13) 0.0318(9) Uani d 1 . .
H H9 0.138953 0.753303 0.266231 0.038 Uiso calc 1 . .
C C10 0.4157(4) 0.5524(4) 0.34380(13) 0.0338(9) Uani d 1 . .
H H10 0.486226 0.503866 0.364225 0.041 Uiso calc 1 . .
C C11 0.3529(4) 0.7311(4) 0.28201(12) 0.0277(9) Uani d 1 . .
C C12 0.4602(4) 0.6517(4) 0.31178(12) 0.0298(9) Uani d 1 . .
C C13 0.2684(4) 0.5195(4) 0.34759(13) 0.0320(9) Uani d 1 . .
C C14 0.1629(4) 0.5939(4) 0.31687(13) 0.0295(9) Uani d 1 . .
C C15 0.6353(4) 0.7286(4) 0.13986(14) 0.0359(10) Uani d 1 . .
H H15 0.561(4) 0.789(4) 0.1214(13) 0.043 Uiso d 1 . .
C C16 0.7422(5) 0.7957(5) 0.16582(15) 0.0425(11) Uani d 1 . .
H H16 0.735(4) 0.894(4) 0.1659(14) 0.051 Uiso d 1 . .
C C17 0.8398(5) 0.7093(5) 0.19297(15) 0.0429(11) Uani d 1 . .
H H17 0.906(4) 0.748(4) 0.2127(14) 0.051 Uiso d 1 . .
C C18 0.8289(4) 0.5595(5) 0.19324(14) 0.0392(11) Uani d 1 . .
H H18 0.885(4) 0.498(4) 0.2136(13) 0.047 Uiso d 1 . .
C C19 0.7584(5) 0.1364(5) 0.09092(17) 0.0505(12) Uani d 1 . .
H H19 0.823(5) 0.075(5) 0.1083(15) 0.061 Uiso d 1 . .
C C20 0.6838(6) 0.0774(6) 0.0550(2) 0.0596(14) Uani d 1 . .
H H20 0.712(5) -0.024(5) 0.0484(15) 0.072 Uiso d 1 . .
C C21 0.5852(6) 0.1638(6) 0.02846(18) 0.0611(14) Uani d 1 . .
H H21 0.534694 0.122988 0.003484 0.073 Uiso calc 1 . .
C C22 0.5587(5) 0.3091(5) 0.03767(14) 0.0499(12) Uani d 1 . .
H H22 0.490715 0.367337 0.018845 0.060 Uiso calc 1 . .
C C23 0.6036(4) 0.5202(4) 0.08601(12) 0.0337(9) Uani d 1 . .
H H23 0.536824 0.579411 0.067034 0.040 Uiso calc 1 . .
C C24 0.8062(4) 0.3496(4) 0.13952(13) 0.0378(10) Uani d 1 . .
H H24 0.878349 0.292579 0.157145 0.045 Uiso calc 1 . .
C C25 0.6702(4) 0.5817(4) 0.12369(12) 0.0307(9) Uani d 1 . .
C C26 0.7738(4) 0.4926(4) 0.15130(13) 0.0320(9) Uani d 1 . .
C C27 0.7348(4) 0.2844(4) 0.10164(13) 0.0369(10) Uani d 1 . .
C C28 0.6317(4) 0.3720(4) 0.07482(13) 0.0338(9) Uani d 1 . .
C C29 0.3529(4) 0.5242(4) 0.18441(13) 0.0375(10) Uani d 1 . .
H H29A 0.375004 0.529100 0.149609 0.045 Uiso calc 1 . .
H H29B 0.287385 0.610966 0.193859 0.045 Uiso calc 1 . .
C C30 0.2833(5) 0.3905(5) 0.19658(19) 0.0670(15) Uani d 1 . .
H H30A 0.213404 0.407386 0.224034 0.080 Uiso calc 1 . .
H H30B 0.230294 0.357865 0.168864 0.080 Uiso calc 1 . .
C C31 0.4053(6) 0.2846(6) 0.2089(2) 0.0879(19) Uani d 1 . .
H H31A 0.445826 0.232370 0.179981 0.105 Uiso calc 1 . .
H H31B 0.373157 0.214096 0.232385 0.105 Uiso calc 1 . .
C C32 0.5178(5) 0.3699(4) 0.23011(14) 0.0424(11) Uani d 1 . .
H H32A 0.509185 0.369782 0.265508 0.051 Uiso calc 1 . .
H H32B 0.618084 0.328817 0.220506 0.051 Uiso calc 1 . .
C C33 1.1696(5) 0.2837(5) 0.05542(16) 0.0584(13) Uani d 1 . .
H H33A 1.250326 0.325378 0.071513 0.070 Uiso calc 1 . .
H H33B 1.076857 0.314745 0.073018 0.070 Uiso calc 1 . .
C C34 1.2226(5) 0.0760(6) 0.10221(16) 0.0657(15) Uani d 1 . .
H H34A 1.139170 0.107652 0.124148 0.079 Uiso calc 1 . .
H H34B 1.312007 0.111491 0.114869 0.079 Uiso calc 1 . .
C C35 1.2424(5) -0.0846(6) 0.09950(16) 0.0629(14) Uani d 1 . .
H H35A 1.323814 -0.116374 0.076834 0.075 Uiso calc 1 . .
H H35B 1.266677 -0.125894 0.131411 0.075 Uiso calc 1 . .
C C36 1.1160(5) -0.2857(5) 0.08353(16) 0.0589(13) Uani d 1 . .
H H36A 1.130117 -0.323672 0.116451 0.071 Uiso calc 1 . .
H H36B 1.199468 -0.327037 0.063128 0.071 Uiso calc 1 . .
C C37 0.9766(5) -0.3271(5) 0.06470(16) 0.0547(13) Uani d 1 . .
H H37A 0.972737 -0.431919 0.068720 0.066 Uiso calc 1 . .
H H37B 0.892417 -0.276411 0.082694 0.066 Uiso calc 1 . .
C C38 0.8396(5) -0.3356(5) -0.00504(16) 0.0530(13) Uani d 1 . .
H H38A 0.751355 -0.295916 0.013493 0.064 Uiso calc 1 . .
H H38B 0.844407 -0.441822 -0.004223 0.064 Uiso calc 1 . .
K K2 0.500000 1.000000 0.500000 0.0328(3) Uani d 1 . .
C C39 0.3167(5) 0.6885(4) 0.53558(14) 0.0434(11) Uani d 1 . .
H H39A 0.407940 0.623802 0.529791 0.052 Uiso calc 1 . .
H H39B 0.233135 0.629623 0.536114 0.052 Uiso calc 1 . .
C C40 0.2961(4) 0.7294(4) 0.45206(13) 0.0375(10) Uani d 1 . .
H H40A 0.215754 0.666741 0.450940 0.045 Uiso calc 1 . .
H H40B 0.389837 0.669636 0.445180 0.045 Uiso calc 1 . .
C C41 0.2730(4) 0.8453(4) 0.41557(13) 0.0361(10) Uani d 1 . .
H H41A 0.256139 0.803108 0.383994 0.043 Uiso calc 1 . .
H H41B 0.185777 0.912067 0.424545 0.043 Uiso calc 1 . .
C C42 0.3904(4) 1.0254(4) 0.37573(13) 0.0374(10) Uani d 1 . .
H H42A 0.306428 1.098767 0.382241 0.045 Uiso calc 1 . .
H H42B 0.374573 0.978782 0.344817 0.045 Uiso calc 1 . .
C C43 0.5296(4) 1.0953(4) 0.37304(13) 0.0398(10) Uani d 1 . .
H H43A 0.613988 1.021760 0.367330 0.048 Uiso calc 1 . .
H H43B 0.526260 1.165139 0.346219 0.048 Uiso calc 1 . .
C C44 0.6762(4) 1.2374(4) 0.41767(13) 0.0411(10) Uani d 1 . .
H H44A 0.675653 1.308257 0.391180 0.049 Uiso calc 1 . .
H H44B 0.763055 1.165964 0.413154 0.049 Uiso calc 1 . .
O O8 0.6704(6) 0.7450(7) 0.4742(2) 0.044(2) Uani d 0.582(11) A 1
C C45 0.7922(10) 0.7415(15) 0.5047(4) 0.052(3) Uani d 0.582(11) A 1
H H45A 0.833063 0.641126 0.511179 0.062 Uiso calc 0.582(11) A 1
H H45B 0.763610 0.789371 0.535568 0.062 Uiso calc 0.582(11) A 1
C C46 0.8998(18) 0.820(2) 0.4782(6) 0.093(5) Uani d 0.582(11) A 1
H H46A 1.000896 0.787380 0.488093 0.112 Uiso calc 0.582(11) A 1
H H46B 0.880055 0.924682 0.483497 0.112 Uiso calc 0.582(11) A 1
C C47 0.878(2) 0.782(3) 0.4257(6) 0.056(4) Uani d 0.582(11) A 1
H H47A 0.878604 0.868755 0.405060 0.067 Uiso calc 0.582(11) A 1
H H47B 0.956232 0.708331 0.414213 0.067 Uiso calc 0.582(11) A 1
C C48 0.7312(17) 0.7261(17) 0.4265(4) 0.038(3) Uani d 0.582(11) A 1
H H48A 0.666102 0.779641 0.403251 0.045 Uiso calc 0.582(11) A 1
H H48B 0.741736 0.623016 0.417776 0.045 Uiso calc 0.582(11) A 1
O O8' 0.7675(10) 0.8254(10) 0.5026(3) 0.052(3) Uani d 0.418(11) A 2
C C45' 0.885(2) 0.8626(18) 0.4715(7) 0.042(3) Uani d 0.418(11) A 2
H H45C 0.981176 0.819005 0.483194 0.051 Uiso calc 0.418(11) A 2
H H45D 0.886734 0.968305 0.469872 0.051 Uiso calc 0.418(11) A 2
C C46' 0.856(3) 0.804(3) 0.4238(7) 0.047(5) Uani d 0.418(11) A 2
H H46C 0.947876 0.762332 0.407887 0.056 Uiso calc 0.418(11) A 2
H H46D 0.808112 0.880759 0.403052 0.056 Uiso calc 0.418(11) A 2
C C47' 0.752(3) 0.687(2) 0.4343(6) 0.048(5) Uani d 0.418(11) A 2
H H47C 0.656911 0.709671 0.418359 0.058 Uiso calc 0.418(11) A 2
H H47D 0.796775 0.591257 0.423345 0.058 Uiso calc 0.418(11) A 2
C C48' 0.731(2) 0.6893(14) 0.4875(5) 0.047(3) Uani d 0.418(11) A 2
H H48C 0.628538 0.676739 0.496637 0.056 Uiso calc 0.418(11) A 2
H H48D 0.796568 0.611158 0.502416 0.056 Uiso calc 0.418(11) A 2
O O9 -0.1375(4) 0.0950(4) 0.31276(15) 0.0904(12) Uani d 1 . .
C C49 -0.1379(6) 0.1502(7) 0.2653(2) 0.094(2) Uani d 1 . .
H H49A -0.164189 0.255662 0.265583 0.113 Uiso calc 1 . .
H H49B -0.210531 0.105947 0.246074 0.113 Uiso calc 1 . .
C C50 0.0130(6) 0.1147(6) 0.24421(18) 0.0719(15) Uani d 1 . .
H H50A 0.039998 0.191474 0.222199 0.086 Uiso calc 1 . .
H H50B 0.021534 0.022146 0.226801 0.086 Uiso calc 1 . .
C C51 0.1059(4) 0.1052(5) 0.28796(14) 0.0472(11) Uani d 1 . .
H H51A 0.196146 0.038466 0.282909 0.057 Uiso calc 1 . .
H H51B 0.133164 0.200823 0.297100 0.057 Uiso calc 1 . .
C C52 0.0057(5) 0.0481(5) 0.32491(16) 0.0545(12) Uani d 1 . .
H H52A 0.020373 -0.058302 0.325535 0.065 Uiso calc 1 . .
H H52B 0.026564 0.084091 0.357044 0.065 Uiso calc 1 . .

loop_
_atom_site_aniso_label
_atom_site_aniso_U_11
_atom_site_aniso_U_22
_atom_site_aniso_U_33
_atom_site_aniso_U_12
_atom_site_aniso_U_13
_atom_site_aniso_U_23
V1 0.0293(4) 0.0358(4) 0.0277(4) -0.0075(3) 0.0025(3) -0.0055(3)
K1 0.0465(8) 0.0397(8) 0.0353(7) -0.0142(6) -0.0074(6) 0.0030(6)
O1 0.0331(15) 0.0355(16) 0.0326(15) -0.0064(12) -0.0037(12) 0.0005(12)
O2 0.0490(19) 0.053(2) 0.0447(19) -0.0133(15) 0.0004(14) -0.0171(16)
O3 0.051(2) 0.053(2) 0.0438(18) 0.0020(16) -0.0050(15) 0.0040(15)
O4 0.0533(19) 0.0436(18) 0.0448(18) -0.0109(15) 0.0158(15) -0.0023(14)
O5 0.0396(16) 0.0319(15) 0.0306(15) -0.0099(12) -0.0018(12) -0.0018(13)
O6 0.0317(15) 0.0392(16) 0.0302(15) -0.0088(12) -0.0077(12) 0.0004(13)
O7 0.0351(16) 0.0416(16) 0.0297(15) -0.0139(13) -0.0002(12) -0.0029(13)
C1 0.032(2) 0.038(2) 0.033(2) -0.0006(19) 0.0017(18) -0.001(2)
C2 0.044(3) 0.036(3) 0.045(3) -0.009(2) 0.014(2) -0.009(2)
C3 0.033(2) 0.053(3) 0.035(2) -0.015(2) 0.007(2) -0.017(2)
C4 0.027(2) 0.057(3) 0.028(2) -0.003(2) -0.0008(18) -0.007(2)
C5 0.050(3) 0.030(2) 0.042(3) -0.002(2) 0.008(2) -0.013(2)
C6 0.056(3) 0.037(3) 0.048(3) -0.015(2) 0.021(2) -0.006(2)
C7 0.033(3) 0.046(3) 0.059(3) -0.012(2) 0.014(2) -0.013(2)
C8 0.032(2) 0.041(3) 0.046(3) -0.006(2) 0.0054(19) -0.010(2)
C9 0.024(2) 0.035(2) 0.035(2) 0.0034(17) -0.0006(17) -0.0043(19)
C10 0.030(2) 0.042(2) 0.028(2) 0.0017(19) 0.0023(17) -0.0077(19)
C11 0.027(2) 0.030(2) 0.025(2) 0.0009(17) 0.0024(17) -0.0107(17)
C12 0.028(2) 0.038(2) 0.023(2) -0.0013(18) 0.0014(17) -0.0117(18)
C13 0.036(2) 0.031(2) 0.028(2) -0.0030(18) 0.0096(18) -0.0100(18)
C14 0.029(2) 0.033(2) 0.027(2) -0.0059(18) 0.0062(17) -0.0111(18)
C15 0.038(2) 0.038(3) 0.032(2) -0.005(2) 0.0009(19) 0.0012(19)
C16 0.048(3) 0.041(3) 0.041(3) -0.019(2) 0.014(2) -0.007(2)
C17 0.037(3) 0.061(3) 0.033(3) -0.017(2) 0.008(2) -0.012(2)
C18 0.031(2) 0.055(3) 0.029(2) 0.005(2) -0.0023(18) -0.005(2)
C19 0.056(3) 0.042(3) 0.053(3) -0.004(2) 0.016(2) 0.000(2)
C20 0.067(4) 0.041(3) 0.072(4) -0.017(3) 0.024(3) -0.017(3)
C21 0.063(4) 0.063(4) 0.062(3) -0.031(3) 0.015(3) -0.024(3)
C22 0.052(3) 0.066(3) 0.036(3) -0.027(2) 0.006(2) -0.009(2)
C23 0.037(2) 0.042(3) 0.022(2) -0.0040(19) -0.0003(17) 0.0047(19)
C24 0.039(2) 0.045(3) 0.028(2) 0.004(2) 0.0040(19) 0.001(2)
C25 0.032(2) 0.038(2) 0.022(2) -0.0082(18) 0.0043(17) 0.0012(18)
C26 0.027(2) 0.045(3) 0.024(2) -0.0034(19) 0.0029(17) -0.0023(19)
C27 0.044(3) 0.036(3) 0.030(2) -0.007(2) 0.0108(19) -0.004(2)
C28 0.035(2) 0.046(3) 0.022(2) -0.014(2) 0.0078(18) -0.0038(19)
C29 0.032(2) 0.050(3) 0.032(2) -0.010(2) -0.0037(18) -0.002(2)
C30 0.055(3) 0.058(3) 0.092(4) -0.026(3) -0.009(3) -0.013(3)
C31 0.076(4) 0.053(3) 0.140(6) -0.030(3) -0.020(4) 0.011(4)
C32 0.053(3) 0.033(2) 0.040(2) -0.001(2) 0.005(2) 0.004(2)
C33 0.058(3) 0.062(3) 0.060(3) -0.026(3) 0.014(2) -0.021(3)
C34 0.064(3) 0.094(4) 0.041(3) -0.016(3) -0.015(3) -0.015(3)
C35 0.066(4) 0.081(4) 0.040(3) 0.003(3) -0.011(2) -0.003(3)
C36 0.071(4) 0.049(3) 0.051(3) 0.020(3) 0.003(3) 0.009(2)
C37 0.066(3) 0.043(3) 0.054(3) -0.001(2) 0.019(3) 0.007(2)
C38 0.054(3) 0.040(3) 0.067(3) -0.021(2) 0.020(3) -0.015(2)
K2 0.0336(7) 0.0359(7) 0.0297(7) -0.0080(6) 0.0011(5) -0.0015(6)
C39 0.048(3) 0.038(3) 0.048(3) -0.018(2) -0.004(2) 0.005(2)
C40 0.037(2) 0.037(2) 0.040(2) -0.0079(19) -0.0045(19) -0.011(2)
C41 0.033(2) 0.042(3) 0.034(2) -0.0061(19) -0.0041(18) -0.011(2)
C42 0.044(3) 0.040(2) 0.030(2) -0.006(2) -0.0063(19) -0.004(2)
C43 0.045(3) 0.050(3) 0.025(2) -0.008(2) 0.0001(19) -0.003(2)
C44 0.041(3) 0.051(3) 0.034(2) -0.018(2) -0.0033(19) 0.009(2)
O8 0.032(4) 0.066(5) 0.033(3) -0.002(3) 0.000(2) -0.002(3)
C45 0.050(5) 0.066(7) 0.038(4) -0.001(6) -0.008(4) -0.004(6)
C46 0.060(7) 0.162(14) 0.064(7) -0.042(9) -0.001(6) -0.014(8)
C47 0.044(6) 0.066(10) 0.057(6) -0.009(6) 0.013(5) -0.009(7)
C48 0.041(5) 0.042(8) 0.028(4) 0.004(5) -0.004(4) 0.000(4)
O8' 0.060(6) 0.047(6) 0.053(5) -0.023(5) 0.016(4) -0.010(5)
C45' 0.043(7) 0.027(6) 0.057(8) -0.006(5) 0.008(6) -0.007(6)
C46' 0.056(11) 0.046(9) 0.038(6) -0.004(8) 0.010(6) 0.015(6)
C47' 0.055(10) 0.050(11) 0.041(7) -0.013(8) 0.005(7) -0.008(7)
C48' 0.049(9) 0.052(7) 0.041(7) -0.019(6) 0.009(6) -0.010(6)
O9 0.051(2) 0.114(3) 0.109(3) -0.023(2) 0.006(2) 0.012(3)
C49 0.060(4) 0.095(5) 0.132(6) -0.025(3) -0.053(4) 0.040(4)
C50 0.068(4) 0.084(4) 0.066(4) -0.013(3) -0.018(3) 0.020(3)
C51 0.041(3) 0.059(3) 0.041(3) -0.002(2) 0.000(2) -0.001(2)
C52 0.063(3) 0.049(3) 0.050(3) -0.003(2) 0.008(3) -0.003(2)

loop_
_atom_type_symbol
_atom_type_description
_atom_type_scat_dispersion_real
_atom_type_scat_dispersion_imag
_atom_type_scat_source
C C 0.0033 0.0016 'International Tables Vol C Tables 4.2.6.8 and 6.1.1.4'
H H 0.0000 0.0000 'International Tables Vol C Tables 4.2.6.8 and 6.1.1.4'
O O 0.0106 0.0060 'International Tables Vol C Tables 4.2.6.8 and 6.1.1.4'
K K 0.2009 0.2494 'International Tables Vol C Tables 4.2.6.8 and 6.1.1.4'
V V 0.3005 0.5294 'International Tables Vol C Tables 4.2.6.8 and 6.1.1.4'

loop_
_geom_angle_atom_site_label_1
_geom_angle_atom_site_label_2
_geom_angle_atom_site_label_3
_geom_angle_site_symmetry_1
_geom_angle_site_symmetry_3
_geom_angle
_geom_angle_publ_flag
O1 V1 C2 . . 125.52(13) ?
O1 V1 C16 . . 128.10(13) ?
C2 V1 C16 . . 92.81(16) ?
O1 V1 C3 . . 129.04(13) ?
C2 V1 C3 . . 36.36(15) ?
C16 V1 C3 . . 102.74(16) ?
O1 V1 C17 . . 128.08(13) ?
C2 V1 C17 . . 106.33(16) ?
C16 V1 C17 . . 36.45(15) ?
C3 V1 C17 . . 93.65(15) ?
O1 V1 C15 . . 92.98(12) ?
C2 V1 C15 . . 109.40(16) ?
C16 V1 C15 . . 37.09(14) ?
C3 V1 C15 . . 134.97(16) ?
C17 V1 C15 . . 64.74(16) ?
O1 V1 C1 . . 89.61(12) ?
C2 V1 C1 . . 37.10(14) ?
C16 V1 C1 . . 113.07(16) ?
C3 V1 C1 . . 64.51(15) ?
C17 V1 C1 . . 140.27(16) ?
C15 V1 C1 . . 106.47(15) ?
O1 V1 C18 . . 93.51(13) ?
C2 V1 C18 . . 140.06(16) ?
C16 V1 C18 . . 64.18(17) ?
C3 V1 C18 . . 113.93(15) ?
C17 V1 C18 . . 36.48(15) ?
C15 V1 C18 . . 72.47(15) ?
C1 V1 C18 . . 176.75(16) ?
O1 V1 C4 . . 95.73(13) ?
C2 V1 C4 . . 63.99(17) ?
C16 V1 C4 . . 134.89(15) ?
C3 V1 C4 . . 36.32(14) ?
C17 V1 C4 . . 110.48(15) ?
C15 V1 C4 . . 171.15(15) ?
C1 V1 C4 . . 72.11(15) ?
C18 V1 C4 . . 108.44(15) ?
O4 K1 O4 2_755 . 180.0 ?
O4 K1 O2 2_755 . 60.96(9) ?
O4 K1 O2 . . 119.04(9) ?
O4 K1 O2 2_755 2_755 119.04(9) ?
O4 K1 O2 . 2_755 60.96(9) ?
O2 K1 O2 . 2_755 180.0 ?
O4 K1 O3 2_755 . 119.05(8) ?
O4 K1 O3 . . 60.95(8) ?
O2 K1 O3 . . 59.65(9) ?
O2 K1 O3 2_755 . 120.35(9) ?
O4 K1 O3 2_755 2_755 60.96(8) ?
O4 K1 O3 . 2_755 119.05(8) ?
O2 K1 O3 . 2_755 120.35(9) ?
O2 K1 O3 2_755 2_755 59.65(9) ?
O3 K1 O3 . 2_755 180.0 ?
O4 K1 C20 2_755 2_755 88.03(11) ?
O4 K1 C20 . 2_755 91.97(11) ?
O2 K1 C20 . 2_755 76.24(11) ?
O2 K1 C20 2_755 2_755 103.76(11) ?
O3 K1 C20 . 2_755 90.58(12) ?
O3 K1 C20 2_755 2_755 89.42(12) ?
O4 K1 C20 2_755 . 91.97(11) ?
O4 K1 C20 . . 88.03(11) ?
O2 K1 C20 . . 103.76(11) ?
O2 K1 C20 2_755 . 76.24(11) ?
O3 K1 C20 . . 89.42(12) ?
O3 K1 C20 2_755 . 90.58(12) ?
C20 K1 C20 2_755 . 180.0 ?
O4 K1 C19 2_755 . 83.09(9) ?
O4 K1 C19 . . 96.91(9) ?
O2 K1 C19 . . 80.66(10) ?
O2 K1 C19 2_755 . 99.34(10) ?
O3 K1 C19 . . 75.28(10) ?
O3 K1 C19 2_755 . 104.72(10) ?
C20 K1 C19 2_755 . 156.74(11) ?
C20 K1 C19 . . 23.26(11) ?
O4 K1 C19 2_755 2_755 96.91(9) ?
O4 K1 C19 . 2_755 83.09(9) ?
O2 K1 C19 . 2_755 99.34(10) ?
O2 K1 C19 2_755 2_755 80.66(10) ?
O3 K1 C19 . 2_755 104.72(10) ?
O3 K1 C19 2_755 2_755 75.28(10) ?
C20 K1 C19 2_755 2_755 23.26(11) ?
C20 K1 C19 . 2_755 156.74(11) ?
C19 K1 C19 . 2_755 180.0 ?
O4 K1 H20 2_755 . 109.0(9) ?
O4 K1 H20 . . 71.0(9) ?
O2 K1 H20 . . 113.7(8) ?
O2 K1 H20 2_755 . 66.3(8) ?
O3 K1 H20 . . 83.4(8) ?
O3 K1 H20 2_755 . 96.6(8) ?
C20 K1 H20 2_755 . 162.8(8) ?
C20 K1 H20 . . 17.2(8) ?
C19 K1 H20 . . 35.1(8) ?
C19 K1 H20 2_755 . 144.9(8) ?
C32 O1 C29 . . 109.8(3) ?
C32 O1 V1 . . 126.8(2) ?
C29 O1 V1 . . 123.4(2) ?
C33 O2 C34 . . 112.9(3) ?
C33 O2 K1 . . 113.3(2) ?
C34 O2 K1 . . 117.0(3) ?
C35 O3 C36 . . 112.4(3) ?
C35 O3 K1 . . 114.9(3) ?
C36 O3 K1 . . 114.1(2) ?
C37 O4 C38 . . 111.5(3) ?
C37 O4 K1 . . 112.0(2) ?
C38 O4 K1 . . 113.6(2) ?
C39 O5 C40 . . 113.0(3) ?
C39 O5 K2 . . 114.4(2) ?
C40 O5 K2 . . 110.9(2) ?
C42 O6 C41 . . 111.7(3) ?
C42 O6 K2 . . 117.9(2) ?
C41 O6 K2 . . 114.7(2) ?
C44 O7 C43 . . 112.0(3) ?
C44 O7 K2 . . 114.5(2) ?
C43 O7 K2 . . 114.4(2) ?
C2 C1 C11 . . 119.6(4) ?
C2 C1 V1 . . 67.6(2) ?
C11 C1 V1 . . 99.9(2) ?
C2 C1 H1 . . 120(2) ?
C11 C1 H1 . . 116(2) ?
V1 C1 H1 . . 121(2) ?
C3 C2 C1 . . 118.0(4) ?
C3 C2 V1 . . 72.3(2) ?
C1 C2 V1 . . 75.3(2) ?
C3 C2 H2 . . 122(3) ?
C1 C2 H2 . . 120(3) ?
V1 C2 H2 . . 117(2) ?
C2 C3 C4 . . 118.2(4) ?
C2 C3 V1 . . 71.3(2) ?
C4 C3 V1 . . 75.8(2) ?
C2 C3 H3 . . 125(2) ?
C4 C3 H3 . . 117(2) ?
V1 C3 H3 . . 122(2) ?
C3 C4 C12 . . 120.6(4) ?
C3 C4 V1 . . 67.8(2) ?
C12 C4 V1 . . 99.6(2) ?
C3 C4 H4 . . 120(2) ?
C12 C4 H4 . . 116(2) ?
V1 C4 H4 . . 121(2) ?
C6 C5 C13 . . 120.9(4) ?
C6 C5 H5 . . 119.5 ?
C13 C5 H5 . . 119.5 ?
C5 C6 C7 . . 119.9(4) ?
C5 C6 H6 . . 120.0 ?
C7 C6 H6 . . 120.0 ?
C8 C7 C6 . . 120.6(4) ?
C8 C7 H7 . . 119.7 ?
C6 C7 H7 . . 119.7 ?
C7 C8 C14 . . 121.1(4) ?
C7 C8 H8 . . 119.4 ?
C14 C8 H8 . . 119.4 ?
C11 C9 C14 . . 122.9(4) ?
C11 C9 H9 . . 118.5 ?
C14 C9 H9 . . 118.5 ?
C12 C10 C13 . . 122.6(4) ?
C12 C10 H10 . . 118.7 ?
C13 C10 H10 . . 118.7 ?
C9 C11 C12 . . 118.5(3) ?
C9 C11 C1 . . 125.2(4) ?
C12 C11 C1 . . 116.0(3) ?
C10 C12 C11 . . 119.3(3) ?
C10 C12 C4 . . 125.2(4) ?
C11 C12 C4 . . 115.4(3) ?
C5 C13 C10 . . 123.0(4) ?
C5 C13 C14 . . 118.7(4) ?
C10 C13 C14 . . 118.3(3) ?
C8 C14 C9 . . 123.1(4) ?
C8 C14 C13 . . 118.6(4) ?
C9 C14 C13 . . 118.3(3) ?
C16 C15 C25 . . 119.1(4) ?
C16 C15 V1 . . 68.0(2) ?
C25 C15 V1 . . 99.5(3) ?
C16 C15 H15 . . 119(2) ?
C25 C15 H15 . . 117(2) ?
V1 C15 H15 . . 124(2) ?
C17 C16 C15 . . 118.1(4) ?
C17 C16 V1 . . 72.1(2) ?
C15 C16 V1 . . 74.9(2) ?
C17 C16 H16 . . 124(3) ?
C15 C16 H16 . . 118(3) ?
V1 C16 H16 . . 118(2) ?
C16 C17 C18 . . 118.0(4) ?
C16 C17 V1 . . 71.5(2) ?
C18 C17 V1 . . 75.5(2) ?
C16 C17 H17 . . 122(2) ?
C18 C17 H17 . . 120(2) ?
V1 C17 H17 . . 119(2) ?
C17 C18 C26 . . 119.4(4) ?
C17 C18 V1 . . 68.0(2) ?
C26 C18 V1 . . 99.7(2) ?
C17 C18 H18 . . 121(2) ?
C26 C18 H18 . . 116(2) ?
V1 C18 H18 . . 121(2) ?
C20 C19 C27 . . 121.4(5) ?
C20 C19 K1 . . 69.2(3) ?
C27 C19 K1 . . 122.5(3) ?
C20 C19 H19 . . 118(3) ?
C27 C19 H19 . . 121(3) ?
K1 C19 H19 . . 79(3) ?
C21 C20 C19 . . 119.8(5) ?
C21 C20 K1 . . 113.3(3) ?
C19 C20 K1 . . 87.5(3) ?
C21 C20 H20 . . 124(3) ?
C19 C20 H20 . . 116(3) ?
K1 C20 H20 . . 64(3) ?
C20 C21 C22 . . 120.8(5) ?
C20 C21 H21 . . 119.6 ?
C22 C21 H21 . . 119.6 ?
C21 C22 C28 . . 120.6(5) ?
C21 C22 H22 . . 119.7 ?
C28 C22 H22 . . 119.7 ?
C25 C23 C28 . . 122.3(4) ?
C25 C23 H23 . . 118.9 ?
C28 C23 H23 . . 118.9 ?
C26 C24 C27 . . 122.2(4) ?
C26 C24 H24 . . 118.9 ?
C27 C24 H24 . . 118.9 ?
C23 C25 C26 . . 118.5(3) ?
C23 C25 C15 . . 124.8(4) ?
C26 C25 C15 . . 116.5(3) ?
C24 C26 C25 . . 119.6(3) ?
C24 C26 C18 . . 124.2(4) ?
C25 C26 C18 . . 115.9(3) ?
C28 C27 C19 . . 118.5(4) ?
C28 C27 C24 . . 118.1(4) ?
C19 C27 C24 . . 123.4(4) ?
C27 C28 C22 . . 118.9(4) ?
C27 C28 C23 . . 119.2(3) ?
C22 C28 C23 . . 121.9(4) ?
O1 C29 C30 . . 105.0(3) ?
O1 C29 H29A . . 110.7 ?
C30 C29 H29A . . 110.7 ?
O1 C29 H29B . . 110.7 ?
C30 C29 H29B . . 110.7 ?
H29A C29 H29B . . 108.8 ?
C31 C30 C29 . . 104.8(4) ?
C31 C30 H30A . . 110.8 ?
C29 C30 H30A . . 110.8 ?
C31 C30 H30B . . 110.8 ?
C29 C30 H30B . . 110.8 ?
H30A C30 H30B . . 108.9 ?
C30 C31 C32 . . 105.3(4) ?
C30 C31 H31A . . 110.7 ?
C32 C31 H31A . . 110.7 ?
C30 C31 H31B . . 110.7 ?
C32 C31 H31B . . 110.7 ?
H31A C31 H31B . . 108.8 ?
O1 C32 C31 . . 105.7(3) ?
O1 C32 H32A . . 110.6 ?
C31 C32 H32A . . 110.6 ?
O1 C32 H32B . . 110.6 ?
C31 C32 H32B . . 110.6 ?
H32A C32 H32B . . 108.7 ?
O2 C33 C38 . 2_755 109.4(4) ?
O2 C33 H33A . . 109.8 ?
C38 C33 H33A 2_755 . 109.8 ?
O2 C33 H33B . . 109.8 ?
C38 C33 H33B 2_755 . 109.8 ?
H33A C33 H33B . . 108.2 ?
O2 C34 C35 . . 109.2(4) ?
O2 C34 H34A . . 109.8 ?
C35 C34 H34A . . 109.8 ?
O2 C34 H34B . . 109.8 ?
C35 C34 H34B . . 109.8 ?
H34A C34 H34B . . 108.3 ?
O3 C35 C34 . . 108.6(4) ?
O3 C35 H35A . . 110.0 ?
C34 C35 H35A . . 110.0 ?
O3 C35 H35B . . 110.0 ?
C34 C35 H35B . . 110.0 ?
H35A C35 H35B . . 108.3 ?
O3 C36 C37 . . 109.0(4) ?
O3 C36 H36A . . 109.9 ?
C37 C36 H36A . . 109.9 ?
O3 C36 H36B . . 109.9 ?
C37 C36 H36B . . 109.9 ?
H36A C36 H36B . . 108.3 ?
O4 C37 C36 . . 109.1(4) ?
O4 C37 H37A . . 109.9 ?
C36 C37 H37A . . 109.9 ?
O4 C37 H37B . . 109.9 ?
C36 C37 H37B . . 109.9 ?
H37A C37 H37B . . 108.3 ?
O4 C38 C33 . 2_755 109.1(3) ?
O4 C38 H38A . . 109.9 ?
C33 C38 H38A 2_755 . 109.9 ?
O4 C38 H38B . . 109.9 ?
C33 C38 H38B 2_755 . 109.9 ?
H38A C38 H38B . . 108.3 ?
O6 K2 O6 . 2_676 180.00(4) ?
O6 K2 O8 . 2_676 106.19(13) ?
O6 K2 O8 2_676 2_676 73.82(13) ?
O6 K2 O8 . . 73.81(13) ?
O6 K2 O8 2_676 . 106.19(13) ?
O8 K2 O8 2_676 . 180.0(2) ?
O6 K2 O8' . . 100.28(19) ?
O6 K2 O8' 2_676 . 79.72(19) ?
O6 K2 O8' . 2_676 79.72(19) ?
O6 K2 O8' 2_676 2_676 100.28(19) ?
O8 K2 O8' 2_676 2_676 30.5(2) ?
O8 K2 O8' . 2_676 149.5(2) ?
O8' K2 O8' . 2_676 180.0 ?
O6 K2 O5 . 2_676 118.35(7) ?
O6 K2 O5 2_676 2_676 61.65(7) ?
O8 K2 O5 2_676 2_676 75.54(13) ?
O8 K2 O5 . 2_676 104.46(13) ?
O6 K2 O5 . . 61.65(7) ?
O6 K2 O5 2_676 . 118.35(7) ?
O8 K2 O5 2_676 . 104.46(13) ?
O8 K2 O5 . . 75.54(13) ?
O8' K2 O5 . . 101.26(18) ?
O8' K2 O5 2_676 . 78.74(18) ?
O5 K2 O5 2_676 . 180.0 ?
O6 K2 O7 . . 59.91(7) ?
O6 K2 O7 2_676 . 120.09(7) ?
O8 K2 O7 2_676 . 80.33(14) ?
O8 K2 O7 . . 99.67(14) ?
O8' K2 O7 . . 100.6(2) ?
O8' K2 O7 2_676 . 79.4(2) ?
O5 K2 O7 2_676 . 59.90(7) ?
O5 K2 O7 . . 120.10(7) ?
O6 K2 O7 . 2_676 120.09(7) ?
O6 K2 O7 2_676 2_676 59.91(7) ?
O8 K2 O7 2_676 2_676 99.67(14) ?
O8 K2 O7 . 2_676 80.33(14) ?
O5 K2 O7 2_676 2_676 120.10(7) ?
O5 K2 O7 . 2_676 59.90(7) ?
O7 K2 O7 . 2_676 180.0 ?
O5 C39 C44 . 2_676 109.4(3) ?
O5 C39 H39A . . 109.8 ?
C44 C39 H39A 2_676 . 109.8 ?
O5 C39 H39B . . 109.8 ?
C44 C39 H39B 2_676 . 109.8 ?
H39A C39 H39B . . 108.2 ?
O5 C40 C41 . . 109.4(3) ?
O5 C40 H40A . . 109.8 ?
C41 C40 H40A . . 109.8 ?
O5 C40 H40B . . 109.8 ?
C41 C40 H40B . . 109.8 ?
H40A C40 H40B . . 108.2 ?
O6 C41 C40 . . 108.9(3) ?
O6 C41 H41A . . 109.9 ?
C40 C41 H41A . . 109.9 ?
O6 C41 H41B . . 109.9 ?
C40 C41 H41B . . 109.9 ?
H41A C41 H41B . . 108.3 ?
O6 C42 C43 . . 109.1(3) ?
O6 C42 H42A . . 109.9 ?
C43 C42 H42A . . 109.9 ?
O6 C42 H42B . . 109.9 ?
C43 C42 H42B . . 109.9 ?
H42A C42 H42B . . 108.3 ?
O7 C43 C42 . . 108.6(3) ?
O7 C43 H43A . . 110.0 ?
C42 C43 H43A . . 110.0 ?
O7 C43 H43B . . 110.0 ?
C42 C43 H43B . . 110.0 ?
H43A C43 H43B . . 108.4 ?
O7 C44 C39 . 2_676 108.5(3) ?
O7 C44 H44A . . 110.0 ?
C39 C44 H44A 2_676 . 110.0 ?
O7 C44 H44B . . 110.0 ?
C39 C44 H44B 2_676 . 110.0 ?
H44A C44 H44B . . 108.4 ?
C45 O8 C48 . . 105.7(8) ?
C45 O8 K2 . . 103.5(7) ?
C48 O8 K2 . . 120.6(7) ?
O8 C45 C46 . . 104.8(10) ?
O8 C45 H45A . . 110.8 ?
C46 C45 H45A . . 110.8 ?
O8 C45 H45B . . 110.8 ?
C46 C45 H45B . . 110.8 ?
H45A C45 H45B . . 108.9 ?
C45 C46 C47 . . 104.2(10) ?
C45 C46 H46A . . 110.9 ?
C47 C46 H46A . . 110.9 ?
C45 C46 H46B . . 110.9 ?
C47 C46 H46B . . 110.9 ?
H46A C46 H46B . . 108.9 ?
C48 C47 C46 . . 103.3(9) ?
C48 C47 H47A . . 111.1 ?
C46 C47 H47A . . 111.1 ?
C48 C47 H47B . . 111.1 ?
C46 C47 H47B . . 111.1 ?
H47A C47 H47B . . 109.1 ?
O8 C48 C47 . . 107.5(9) ?
O8 C48 H48A . . 110.2 ?
C47 C48 H48A . . 110.2 ?
O8 C48 H48B . . 110.2 ?
C47 C48 H48B . . 110.2 ?
H48A C48 H48B . . 108.5 ?
C48' O8' C45' . . 106.9(10) ?
C48' O8' K2 . . 103.7(10) ?
C45' O8' K2 . . 117.9(10) ?
O8' C45' C46' . . 105.5(12) ?
O8' C45' H45C . . 110.6 ?
C46' C45' H45C . . 110.6 ?
O8' C45' H45D . . 110.6 ?
C46' C45' H45D . . 110.6 ?
H45C C45' H45D . . 108.8 ?
C45' C46' C47' . . 104.8(10) ?
C45' C46' H46C . . 110.8 ?
C47' C46' H46C . . 110.8 ?
C45' C46' H46D . . 110.8 ?
C47' C46' H46D . . 110.8 ?
H46C C46' H46D . . 108.9 ?
C48' C47' C46' . . 104.1(11) ?
C48' C47' H47C . . 110.9 ?
C46' C47' H47C . . 110.9 ?
C48' C47' H47D . . 110.9 ?
C46' C47' H47D . . 110.9 ?
H47C C47' H47D . . 109.0 ?
O8' C48' C47' . . 106.1(11) ?
O8' C48' H48C . . 110.5 ?
C47' C48' H48C . . 110.5 ?
O8' C48' H48D . . 110.5 ?
C47' C48' H48D . . 110.5 ?
H48C C48' H48D . . 108.7 ?
C52 O9 C49 . . 109.1(4) ?
O9 C49 C50 . . 107.5(4) ?
O9 C49 H49A . . 110.2 ?
C50 C49 H49A . . 110.2 ?
O9 C49 H49B . . 110.2 ?
C50 C49 H49B . . 110.2 ?
H49A C49 H49B . . 108.5 ?
C49 C50 C51 . . 102.1(4) ?
C49 C50 H50A . . 111.3 ?
C51 C50 H50A . . 111.3 ?
C49 C50 H50B . . 111.3 ?
C51 C50 H50B . . 111.3 ?
H50A C50 H50B . . 109.2 ?
C52 C51 C50 . . 102.2(4) ?
C52 C51 H51A . . 111.3 ?
C50 C51 H51A . . 111.3 ?
C52 C51 H51B . . 111.3 ?
C50 C51 H51B . . 111.3 ?
H51A C51 H51B . . 109.2 ?
O9 C52 C51 . . 107.7(4) ?
O9 C52 H52A . . 110.2 ?
C51 C52 H52A . . 110.2 ?
O9 C52 H52B . . 110.2 ?
C51 C52 H52B . . 110.2 ?
H52A C52 H52B . . 108.5 ?

loop_
_geom_bond_atom_site_label_1
_geom_bond_atom_site_label_2
_geom_bond_site_symmetry_2
_geom_bond_distance
_geom_bond_publ_flag
V1 O1 . 2.135(2) y
V1 C2 . 2.191(4) y
V1 C16 . 2.200(4) y
V1 C3 . 2.203(4) y
V1 C17 . 2.208(4) y
V1 C15 . 2.291(4) y
V1 C1 . 2.293(4) y
V1 C18 . 2.304(4) y
V1 C4 . 2.307(4) y
K1 O4 2_755 2.791(3) ?
K1 O4 . 2.791(3) ?
K1 O2 . 2.796(3) ?
K1 O2 2_755 2.796(3) ?
K1 O3 . 2.802(3) ?
K1 O3 2_755 2.802(3) ?
K1 C20 2_755 3.263(5) ?
K1 C20 . 3.264(5) y
K1 C19 . 3.487(4) y
K1 C19 2_755 3.487(4) ?
K1 H20 . 2.97(4) ?
O1 C32 . 1.437(4) ?
O1 C29 . 1.458(4) ?
O2 C33 . 1.401(5) ?
O2 C34 . 1.416(5) ?
O3 C35 . 1.414(5) ?
O3 C36 . 1.428(5) ?
O4 C37 . 1.411(5) ?
O4 C38 . 1.429(5) ?
O5 C39 . 1.413(4) ?
O5 C40 . 1.429(4) ?
O5 K2 . 2.817(2) ?
O6 C42 . 1.416(4) ?
O6 C41 . 1.429(4) ?
O6 K2 . 2.751(2) ?
O7 C44 . 1.421(4) ?
O7 C43 . 1.433(4) ?
O7 K2 . 2.830(2) ?
C1 C2 . 1.430(5) ?
C1 C11 . 1.454(5) ?
C1 H1 . 0.99(3) ?
C2 C3 . 1.371(6) ?
C2 H2 . 0.90(4) ?
C3 C4 . 1.409(6) ?
C3 H3 . 0.92(4) ?
C4 C12 . 1.454(5) ?
C4 H4 . 0.91(4) ?
C5 C6 . 1.385(5) ?
C5 C13 . 1.404(5) ?
C5 H5 . 0.9500 ?
C6 C7 . 1.391(6) ?
C6 H6 . 0.9500 ?
C7 C8 . 1.367(5) ?
C7 H7 . 0.9500 ?
C8 C14 . 1.409(5) ?
C8 H8 . 0.9500 ?
C9 C11 . 1.375(5) ?
C9 C14 . 1.416(5) ?
C9 H9 . 0.9500 ?
C10 C12 . 1.372(5) ?
C10 C13 . 1.418(5) ?
C10 H10 . 0.9500 ?
C11 C12 . 1.445(5) ?
C13 C14 . 1.431(5) ?
C15 C16 . 1.431(5) ?
C15 C25 . 1.449(5) ?
C15 H15 . 0.99(4) ?
C16 C17 . 1.379(6) ?
C16 H16 . 0.92(4) ?
C17 C18 . 1.415(6) ?
C17 H17 . 0.93(4) ?
C18 C26 . 1.456(5) ?
C18 H18 . 0.93(4) ?
C19 C20 . 1.378(6) ?
C19 C27 . 1.411(6) ?
C19 H19 . 0.92(4) ?
C20 C21 . 1.375(7) ?
C20 H20 . 0.97(4) ?
C21 C22 . 1.378(6) ?
C21 H21 . 0.9500 ?
C22 C28 . 1.412(5) ?
C22 H22 . 0.9500 ?
C23 C25 . 1.386(5) ?
C23 C28 . 1.418(5) ?
C23 H23 . 0.9500 ?
C24 C26 . 1.378(5) ?
C24 C27 . 1.429(5) ?
C24 H24 . 0.9500 ?
C25 C26 . 1.433(5) ?
C27 C28 . 1.410(5) ?
C29 C30 . 1.497(5) ?
C29 H29A . 0.9900 ?
C29 H29B . 0.9900 ?
C30 C31 . 1.460(6) ?
C30 H30A . 0.9900 ?
C30 H30B . 0.9900 ?
C31 C32 . 1.503(6) ?
C31 H31A . 0.9900 ?
C31 H31B . 0.9900 ?
C32 H32A . 0.9900 ?
C32 H32B . 0.9900 ?
C33 C38 2_755 1.487(6) ?
C33 H33A . 0.9900 ?
C33 H33B . 0.9900 ?
C34 C35 . 1.496(6) ?
C34 H34A . 0.9900 ?
C34 H34B . 0.9900 ?
C35 H35A . 0.9900 ?
C35 H35B . 0.9900 ?
C36 C37 . 1.483(6) ?
C36 H36A . 0.9900 ?
C36 H36B . 0.9900 ?
C37 H37A . 0.9900 ?
C37 H37B . 0.9900 ?
C38 H38A . 0.9900 ?
C38 H38B . 0.9900 ?
K2 O8 2_676 2.797(6) ?
K2 O8 . 2.797(6) ?
K2 O8' . 2.801(10) ?
K2 O8' 2_676 2.801(10) ?
C39 C44 2_676 1.487(5) ?
C39 H39A . 0.9900 ?
C39 H39B . 0.9900 ?
C40 C41 . 1.485(5) ?
C40 H40A . 0.9900 ?
C40 H40B . 0.9900 ?
C41 H41A . 0.9900 ?
C41 H41B . 0.9900 ?
C42 C43 . 1.494(5) ?
C42 H42A . 0.9900 ?
C42 H42B . 0.9900 ?
C43 H43A . 0.9900 ?
C43 H43B . 0.9900 ?
C44 H44A . 0.9900 ?
C44 H44B . 0.9900 ?
O8 C45 . 1.419(9) ?
O8 C48 . 1.437(12) ?
C45 C46 . 1.474(14) ?
C45 H45A . 0.9900 ?
C45 H45B . 0.9900 ?
C46 C47 . 1.529(18) ?
C46 H46A . 0.9900 ?
C46 H46B . 0.9900 ?
C47 C48 . 1.500(17) ?
C47 H47A . 0.9900 ?
C47 H47B . 0.9900 ?
C48 H48A . 0.9900 ?
C48 H48B . 0.9900 ?
O8' C48' . 1.417(12) ?
O8' C45' . 1.442(14) ?
C45' C46' . 1.48(2) ?
C45' H45C . 0.9900 ?
C45' H45D . 0.9900 ?
C46' C47' . 1.55(2) ?
C46' H46C . 0.9900 ?
C46' H46D . 0.9900 ?
C47' C48' . 1.492(16) ?
C47' H47C . 0.9900 ?
C47' H47D . 0.9900 ?
C48' H48C . 0.9900 ?
C48' H48D . 0.9900 ?
O9 C52 . 1.389(5) ?
O9 C49 . 1.420(6) ?
C49 C50 . 1.496(7) ?
C49 H49A . 0.9900 ?
C49 H49B . 0.9900 ?
C50 C51 . 1.503(6) ?
C50 H50A . 0.9900 ?
C50 H50B . 0.9900 ?
C51 C52 . 1.500(5) ?
C51 H51A . 0.9900 ?
C51 H51B . 0.9900 ?
C52 H52A . 0.9900 ?
C52 H52B . 0.9900 ?

loop_
_geom_torsion_atom_site_label_1
_geom_torsion_atom_site_label_2
_geom_torsion_atom_site_label_3
_geom_torsion_atom_site_label_4
_geom_torsion_site_symmetry_1
_geom_torsion_site_symmetry_2
_geom_torsion_site_symmetry_3
_geom_torsion_site_symmetry_4
_geom_torsion
_geom_torsion_publ_flag
C11 C1 C2 C3 . . . . 28.5(5) ?
V1 C1 C2 C3 . . . . -60.3(3) ?
C11 C1 C2 V1 . . . . 88.8(3) ?
C1 C2 C3 C4 . . . . 0.2(6) ?
V1 C2 C3 C4 . . . . -61.7(3) ?
C1 C2 C3 V1 . . . . 61.9(3) ?
C2 C3 C4 C12 . . . . -28.8(5) ?
V1 C3 C4 C12 . . . . -88.2(3) ?
C2 C3 C4 V1 . . . . 59.4(3) ?
C13 C5 C6 C7 . . . . 1.0(6) ?
C5 C6 C7 C8 . . . . -1.5(6) ?
C6 C7 C8 C14 . . . . 0.2(6) ?
C14 C9 C11 C12 . . . . -0.5(5) ?
C14 C9 C11 C1 . . . . 173.4(3) ?
C2 C1 C11 C9 . . . . 157.7(4) ?
V1 C1 C11 C9 . . . . -132.6(3) ?
C2 C1 C11 C12 . . . . -28.2(5) ?
V1 C1 C11 C12 . . . . 41.5(3) ?
C13 C10 C12 C11 . . . . 2.8(5) ?
C13 C10 C12 C4 . . . . -174.4(3) ?
C9 C11 C12 C10 . . . . -2.3(5) ?
C1 C11 C12 C10 . . . . -176.8(3) ?
C9 C11 C12 C4 . . . . 175.1(3) ?
C1 C11 C12 C4 . . . . 0.6(4) ?
C3 C4 C12 C10 . . . . -154.9(4) ?
V1 C4 C12 C10 . . . . 135.2(3) ?
C3 C4 C12 C11 . . . . 27.8(5) ?
V1 C4 C12 C11 . . . . -42.1(3) ?
C6 C5 C13 C10 . . . . -179.2(3) ?
C6 C5 C13 C14 . . . . 0.8(5) ?
C12 C10 C13 C5 . . . . 179.6(3) ?
C12 C10 C13 C14 . . . . -0.4(5) ?
C7 C8 C14 C9 . . . . -178.0(3) ?
C7 C8 C14 C13 . . . . 1.7(5) ?
C11 C9 C14 C8 . . . . -177.4(3) ?
C11 C9 C14 C13 . . . . 2.9(5) ?
C5 C13 C14 C8 . . . . -2.1(5) ?
C10 C13 C14 C8 . . . . 177.9(3) ?
C5 C13 C14 C9 . . . . 177.6(3) ?
C10 C13 C14 C9 . . . . -2.4(5) ?
C25 C15 C16 C17 . . . . -29.1(5) ?
V1 C15 C16 C17 . . . . 59.6(3) ?
C25 C15 C16 V1 . . . . -88.8(3) ?
C15 C16 C17 C18 . . . . 0.4(6) ?
V1 C16 C17 C18 . . . . 61.5(3) ?
C15 C16 C17 V1 . . . . -61.1(3) ?
C16 C17 C18 C26 . . . . 29.5(5) ?
V1 C17 C18 C26 . . . . 88.9(3) ?
C16 C17 C18 V1 . . . . -59.4(3) ?
C27 C19 C20 C21 . . . . 0.7(7) ?
K1 C19 C20 C21 . . . . -115.6(5) ?
C27 C19 C20 K1 . . . . 116.2(4) ?
C19 C20 C21 C22 . . . . -0.6(7) ?
K1 C20 C21 C22 . . . . -101.7(4) ?
C20 C21 C22 C28 . . . . -0.5(7) ?
C28 C23 C25 C26 . . . . 1.7(5) ?
C28 C23 C25 C15 . . . . -173.5(3) ?
C16 C15 C25 C23 . . . . -157.2(4) ?
V1 C15 C25 C23 . . . . 132.8(3) ?
C16 C15 C25 C26 . . . . 27.5(5) ?
V1 C15 C25 C26 . . . . -42.6(3) ?
C27 C24 C26 C25 . . . . -2.8(5) ?
C27 C24 C26 C18 . . . . 171.7(4) ?
C23 C25 C26 C24 . . . . 0.9(5) ?
C15 C25 C26 C24 . . . . 176.5(3) ?
C23 C25 C26 C18 . . . . -174.0(3) ?
C15 C25 C26 C18 . . . . 1.6(5) ?
C17 C18 C26 C24 . . . . 155.2(4) ?
V1 C18 C26 C24 . . . . -134.6(3) ?
C17 C18 C26 C25 . . . . -30.1(5) ?
V1 C18 C26 C25 . . . . 40.0(4) ?
C20 C19 C27 C28 . . . . 0.4(6) ?
K1 C19 C27 C28 . . . . 84.4(4) ?
C20 C19 C27 C24 . . . . 178.0(4) ?
K1 C19 C27 C24 . . . . -97.9(4) ?
C26 C24 C27 C28 . . . . 2.1(5) ?
C26 C24 C27 C19 . . . . -175.5(4) ?
C19 C27 C28 C22 . . . . -1.4(5) ?
C24 C27 C28 C22 . . . . -179.2(3) ?
C19 C27 C28 C23 . . . . 178.2(3) ?
C24 C27 C28 C23 . . . . 0.5(5) ?
C21 C22 C28 C27 . . . . 1.5(6) ?
C21 C22 C28 C23 . . . . -178.2(4) ?
C25 C23 C28 C27 . . . . -2.4(5) ?
C25 C23 C28 C22 . . . . 177.3(3) ?
C32 O1 C29 C30 . . . . 12.8(4) ?
V1 O1 C29 C30 . . . . -167.6(3) ?
O1 C29 C30 C31 . . . . -27.2(5) ?
C29 C30 C31 C32 . . . . 31.0(6) ?
C29 O1 C32 C31 . . . . 6.2(4) ?
V1 O1 C32 C31 . . . . -173.4(3) ?
C30 C31 C32 O1 . . . . -23.3(5) ?
C34 O2 C33 C38 . . . 2_755 173.1(4) ?
K1 O2 C33 C38 . . . 2_755 -50.8(4) ?
C33 O2 C34 C35 . . . . 177.6(4) ?
K1 O2 C34 C35 . . . . 43.3(5) ?
C36 O3 C35 C34 . . . . -175.7(4) ?
K1 O3 C35 C34 . . . . 51.7(4) ?
O2 C34 C35 O3 . . . . -62.6(5) ?
C35 O3 C36 C37 . . . . -177.6(4) ?
K1 O3 C36 C37 . . . . -44.5(4) ?
C38 O4 C37 C36 . . . . 176.5(3) ?
K1 O4 C37 C36 . . . . -55.0(4) ?
O3 C36 C37 O4 . . . . 67.7(4) ?
C37 O4 C38 C33 . . . 2_755 175.5(3) ?
K1 O4 C38 C33 . . . 2_755 47.9(4) ?
C40 O5 C39 C44 . . . 2_676 178.1(3) ?
K2 O5 C39 C44 . . . 2_676 50.0(4) ?
C39 O5 C40 C41 . . . . 178.3(3) ?
K2 O5 C40 C41 . . . . -51.7(3) ?
C42 O6 C41 C40 . . . . 174.9(3) ?
K2 O6 C41 C40 . . . . -47.7(3) ?
O5 C40 C41 O6 . . . . 67.8(4) ?
C41 O6 C42 C43 . . . . -176.9(3) ?
K2 O6 C42 C43 . . . . 47.2(4) ?
C44 O7 C43 C42 . . . . -179.9(3) ?
K2 O7 C43 C42 . . . . 47.8(3) ?
O6 C42 C43 O7 . . . . -62.3(4) ?
C43 O7 C44 C39 . . . 2_676 179.0(3) ?
K2 O7 C44 C39 . . . 2_676 -48.6(4) ?
C48 O8 C45 C46 . . . . 38.8(13) ?
K2 O8 C45 C46 . . . . -88.8(10) ?
O8 C45 C46 C47 . . . . -34.6(17) ?
C45 C46 C47 C48 . . . . 17(2) ?
C45 O8 C48 C47 . . . . -27.5(15) ?
K2 O8 C48 C47 . . . . 89.2(14) ?
C46 C47 C48 O8 . . . . 5(2) ?
C48' O8' C45' C46' . . . . 35(2) ?
K2 O8' C45' C46' . . . . -81.0(18) ?
O8' C45' C46' C47' . . . . -21(3) ?
C45' C46' C47' C48' . . . . 0(3) ?
C45' O8' C48' C47' . . . . -35.1(19) ?
K2 O8' C48' C47' . . . . 90.1(14) ?
C46' C47' C48' O8' . . . . 21(2) ?
C52 O9 C49 C50 . . . . 8.9(6) ?
O9 C49 C50 C51 . . . . -26.6(6) ?
C49 C50 C51 C52 . . . . 32.8(5) ?
C49 O9 C52 C51 . . . . 13.0(5) ?
C50 C51 C52 O9 . . . . -29.2(5) ?

_cod_database_fobs_code 2022537
